data_4338986
loop_
_publ_author_name
'Thirupathi, Natesan'
'Stricklen, Phillip M.'
'Liu, Xiaodong'
'Oshel, Reed'
'Guzei, Ilia'
'Ellern, Arkady'
'Verkade, John G.'

_publ_section_title
;
 Comparisons of phosphorus ligation properties in P(CH2NR)3P.
;
_journal_issue 22
_journal_name_full 'Inorganic chemistry'
_journal_page_first 9351
_journal_page_last 9363
_journal_paper_doi 10.1021/ic0703070
_journal_volume 46
_journal_year 2007
_chemical_formula_sum 'C6 H15 N3 O P2'
_chemical_formula_weight 207.15
_chemical_name_systematic
; 
 ? 
;
_space_group_IT_number 147
_symmetry_cell_setting trigonal
_symmetry_space_group_name_Hall '-P 3'
_symmetry_space_group_name_H-M 'P -3'
_atom_sites_solution_hydrogens geom
_atom_sites_solution_primary direct
_atom_sites_solution_secondary difmap
_audit_creation_method SHELXL-97
_cell_angle_alpha 90.00
_cell_angle_beta 90.00
_cell_angle_gamma 120.00
_cell_formula_units_Z 2
_cell_length_a 7.2702(11)
_cell_length_b 7.2702(11)
_cell_length_c 10.952(2)
_cell_measurement_temperature 173(2)
_cell_volume 501.32(14)
_computing_cell_refinement 'Bruker SMART'
_computing_data_collection 'Bruker SMART'
_computing_data_reduction 'Bruker SHELXTL'
_computing_molecular_graphics 'Bruker SHELXTL'
_computing_publication_material 'Bruker SHELXTL'
_computing_structure_refinement 'SHELXL-97 (Sheldrick, 1997)'
_computing_structure_solution 'SHELXS-97 (Sheldrick, 1990)'
_diffrn_ambient_temperature 173(2)
_diffrn_measured_fraction_theta_full 0.998
_diffrn_measured_fraction_theta_max 0.998
_diffrn_measurement_device_type 'CCD area detector'
_diffrn_measurement_method 'phi and omega scans'
_diffrn_radiation_monochromator graphite
_diffrn_radiation_source 'fine-focus sealed tube'
_diffrn_radiation_type MoK\a
_diffrn_radiation_wavelength 0.71073
_diffrn_reflns_av_R_equivalents 0.0780
_diffrn_reflns_av_sigmaI/netI 0.0470
_diffrn_reflns_limit_h_max 8
_diffrn_reflns_limit_h_min -5
_diffrn_reflns_limit_k_max 8
_diffrn_reflns_limit_k_min -8
_diffrn_reflns_limit_l_max 4
_diffrn_reflns_limit_l_min -12
_diffrn_reflns_number 1757
_diffrn_reflns_theta_full 23.28
_diffrn_reflns_theta_max 23.28
_diffrn_reflns_theta_min 1.86
_exptl_absorpt_coefficient_mu 0.395
_exptl_absorpt_correction_T_max 1
_exptl_absorpt_correction_T_min 0.71
_exptl_absorpt_correction_type empirical
_exptl_absorpt_process_details 'BRUKER SADABS'
_exptl_crystal_colour colorless
_exptl_crystal_density_diffrn 1.372
_exptl_crystal_density_method 'not measured'
_exptl_crystal_description PRISM
_exptl_crystal_F_000 220
_exptl_crystal_size_max 0.4
_exptl_crystal_size_mid 0.4
_exptl_crystal_size_min 0.3
_refine_diff_density_max 0.411
_refine_diff_density_min -0.283
_refine_diff_density_rms 0.060
_refine_ls_extinction_method none
_refine_ls_goodness_of_fit_ref 1.108
_refine_ls_hydrogen_treatment mixed
_refine_ls_matrix_type full
_refine_ls_number_parameters 57
_refine_ls_number_reflns 490
_refine_ls_number_restraints 0
_refine_ls_restrained_S_all 1.108
_refine_ls_R_factor_all 0.0467
_refine_ls_R_factor_gt 0.0401
_refine_ls_shift/su_max 0.006
_refine_ls_shift/su_mean 0.001
_refine_ls_structure_factor_coef Fsqd
_refine_ls_weighting_details 'calc w=1/[\s^2^(Fo^2^)+(0.0737P)^2^+0.0000P] where P=(Fo^2^+2Fc^2^)/3'
_refine_ls_weighting_scheme calc
_refine_ls_wR_factor_gt 0.1072
_refine_ls_wR_factor_ref 0.1116
_reflns_number_gt 415
_reflns_number_total 490
_reflns_threshold_expression >2sigma(I)
_cod_data_source_file ic0703070-file005.cif
_cod_data_source_block ver47
_cod_depositor_comments
;
The following automatic conversions were performed:

'_symmetry_cell_setting' value 'Trigonal' changed to 'trigonal'
according to
/usr/data/users/saulius/automatic-downloads/retrospective/ACS/lib/dictionaries/cif_core.dic
dictionary named 'cif_core.dic' version 2.4.2 from 2011-04-26.

Automatic conversion script
Id: cif_fix_values 2281 2013-09-26 08:29:07Z andrius 
;
_cod_original_sg_symbol_H-M P-3
_cod_database_code 4338986

loop_
_symmetry_equiv_pos_as_xyz
'x, y, z'
'-y, x-y, z'
'-x+y, -x, z'
'-x, -y, -z'
'y, -x+y, -z'
'x-y, x, -z'

loop_
_atom_site_label
_atom_site_type_symbol
_atom_site_fract_x
_atom_site_fract_y
_atom_site_fract_z
_atom_site_U_iso_or_equiv
_atom_site_adp_type
_atom_site_occupancy
_atom_site_symmetry_multiplicity
_atom_site_calc_flag
_atom_site_refinement_flags
P1 P 0.3333 0.6667 0.35641(9) 0.0253(5) Uani 1 3 d S
P2 P 0.3333 0.6667 0.08110(10) 0.0364(5) Uani 1 3 d S
N1 N 0.5705(3) 0.7432(3) 0.28626(17) 0.0296(6) Uani 1 1 d .
O2 O 0.3333 0.6667 -0.0545(3) 0.0636(12) Uani 1 3 d S
C1 C 0.7027(5) 0.6682(5) 0.3406(4) 0.0473(9) Uani 1 1 d .
C2 C 0.5890(5) 0.7690(7) 0.1529(3) 0.0527(10) Uani 1 1 d .
H1A H 0.839(6) 0.745(5) 0.324(2) 0.050(9) Uiso 1 1 d .
H1B H 0.685(6) 0.656(5) 0.420(4) 0.067(12) Uiso 1 1 d .
H1C H 0.685(6) 0.541(6) 0.298(3) 0.058(9) Uiso 1 1 d .
H2A H 0.651(6) 0.700(6) 0.123(3) 0.065(11) Uiso 1 1 d .
H2B H 0.703(8) 0.916(7) 0.141(4) 0.106(15) Uiso 1 1 d .

loop_
_atom_site_aniso_label
_atom_site_aniso_U_11
_atom_site_aniso_U_22
_atom_site_aniso_U_33
_atom_site_aniso_U_23
_atom_site_aniso_U_13
_atom_site_aniso_U_12
P1 0.0245(6) 0.0245(6) 0.0270(7) 0.000 0.000 0.0122(3)
P2 0.0404(6) 0.0404(6) 0.0284(7) 0.000 0.000 0.0202(3)
N1 0.0242(13) 0.0289(12) 0.0361(12) 0.0027(9) -0.0003(9) 0.0136(10)
O2 0.0764(19) 0.0764(19) 0.0379(19) 0.000 0.000 0.0382(9)
C1 0.0270(18) 0.0400(18) 0.078(2) 0.0071(18) -0.0036(16) 0.0189(14)
C2 0.0330(19) 0.080(3) 0.0397(17) -0.0051(17) 0.0073(13) 0.0237(18)

loop_
_atom_type_symbol
_atom_type_description
_atom_type_scat_dispersion_real
_atom_type_scat_dispersion_imag
_atom_type_scat_source
C C 0.0033 0.0016 'International Tables Vol C Tables 4.2.6.8 and 6.1.1.4'
H H 0.0000 0.0000 'International Tables Vol C Tables 4.2.6.8 and 6.1.1.4'
N N 0.0061 0.0033 'International Tables Vol C Tables 4.2.6.8 and 6.1.1.4'
O O 0.0106 0.0060 'International Tables Vol C Tables 4.2.6.8 and 6.1.1.4'
P P 0.1023 0.0942 'International Tables Vol C Tables 4.2.6.8 and 6.1.1.4'

loop_
_geom_angle_atom_site_label_1
_geom_angle_atom_site_label_2
_geom_angle_atom_site_label_3
_geom_angle
_geom_angle_site_symmetry_1
_geom_angle_site_symmetry_3
N1 P1 N1 101.31(8) 2_665 3_565
N1 P1 N1 101.31(8) 2_665 .
N1 P1 N1 101.31(8) 3_565 .
O2 P2 C2 115.87(10) . 2_665
O2 P2 C2 115.87(10) . .
C2 P2 C2 102.38(12) 2_665 .
O2 P2 C2 115.87(10) . 3_565
C2 P2 C2 102.38(12) 2_665 3_565
C2 P2 C2 102.38(12) . 3_565
C1 N1 C2 114.9(3) . .
C1 N1 P1 116.4(2) . .
C2 N1 P1 120.13(17) . .
N1 C2 P2 111.77(19) . .

loop_
_geom_bond_atom_site_label_1
_geom_bond_atom_site_label_2
_geom_bond_distance
_geom_bond_site_symmetry_2
P1 N1 1.7069(19) 2_665
P1 N1 1.7069(19) 3_565
P1 N1 1.7069(19) .
P2 O2 1.485(4) .
P2 C2 1.801(3) 2_665
P2 C2 1.801(3) .
P2 C2 1.801(3) 3_565
N1 C1 1.449(4) .
N1 C2 1.471(4) .
